data_7203359
loop_
_publ_author_name
'Beghidja, Adel'
'Rogez, Guillaume'
'Rabu, Pierre'
'Welter, Richard'
'Drillon, Marc'

_publ_section_title
;
 An approach to chiral magnets using ?-hydroxycarboxylates
;
_journal_issue 26
_journal_name_full 'Journal of Materials Chemistry'
_journal_page_first 2715
_journal_paper_doi 10.1039/b603014a
_journal_volume 16
_journal_year 2006
_chemical_formula_moiety 'C4 H6 Co O6'
_chemical_formula_sum 'C4 H6 Co O6'
_chemical_formula_weight 209.02
_chemical_name_systematic
;
?
;
_space_group_IT_number 19
_symmetry_cell_setting orthorhombic
_symmetry_space_group_name_Hall 'P 2ac 2ab'
_symmetry_space_group_name_H-M 'P 21 21 21'
_atom_sites_solution_hydrogens geom
_atom_sites_solution_primary direct
_atom_sites_solution_secondary difmap
_audit_creation_date 05-09-05
_audit_creation_method SHELXL-97
_cell_angle_alpha 90.00
_cell_angle_beta 90.00
_cell_angle_gamma 90.00
_cell_formula_units_Z 4
_cell_length_a 7.7540(10)
_cell_length_b 8.8750(10)
_cell_length_c 8.9870(10)
_cell_measurement_reflns_used 5860
_cell_measurement_temperature 173(2)
_cell_measurement_theta_max 27.485
_cell_measurement_theta_min 0.998
_cell_volume 618.46(13)
_computing_cell_refinement 'Denzo (Nonius B.V., 1998)'
_computing_data_collection 'Collect (Nonius B.V., 1998)'
_computing_data_reduction 'Denzo (Nonius B.V., 1998)'
_computing_molecular_graphics 'PLATON 98 (Spek, 1998)'
_computing_publication_material 'SHELXL-97 (Sheldrick, 1997)'
_computing_structure_refinement 'SHELXL-97 (Sheldrick, 1997)'
_computing_structure_solution 'SHELXS-97 (Sheldrick, 1997)'
_diffrn_ambient_temperature 173(2)
_diffrn_measured_fraction_theta_full 1.000
_diffrn_measured_fraction_theta_max 1.000
_diffrn_measurement_device_type KappaCCD
_diffrn_measurement_method '\p scans'
_diffrn_radiation_monochromator graphite
_diffrn_radiation_source 'fine-focus sealed tube'
_diffrn_radiation_type MoK\a
_diffrn_radiation_wavelength 0.71070
_diffrn_reflns_av_R_equivalents 0.0000
_diffrn_reflns_av_sigmaI/netI 0.0647
_diffrn_reflns_limit_h_max 10
_diffrn_reflns_limit_h_min 0
_diffrn_reflns_limit_k_max 11
_diffrn_reflns_limit_k_min 0
_diffrn_reflns_limit_l_max 11
_diffrn_reflns_limit_l_min -11
_diffrn_reflns_number 1419
_diffrn_reflns_theta_full 27.48
_diffrn_reflns_theta_max 27.48
_diffrn_reflns_theta_min 3.23
_exptl_absorpt_coefficient_mu 2.752
_exptl_absorpt_correction_type none
_exptl_crystal_colour Pink
_exptl_crystal_density_diffrn 2.245
_exptl_crystal_density_method 'not measured'
_exptl_crystal_description prism
_exptl_crystal_F_000 420
_exptl_crystal_size_max 0.08
_exptl_crystal_size_mid 0.07
_exptl_crystal_size_min 0.06
_refine_diff_density_max 0.340
_refine_diff_density_min -0.352
_refine_diff_density_rms 0.065
_refine_ls_abs_structure_details 'Flack H D (1983), Acta Cryst. A39, 876-881'
_refine_ls_abs_structure_Flack -0.005(19)
_refine_ls_extinction_method none
_refine_ls_goodness_of_fit_ref 0.740
_refine_ls_hydrogen_treatment mixed
_refine_ls_matrix_type full
_refine_ls_number_parameters 107
_refine_ls_number_reflns 1419
_refine_ls_number_restraints 3
_refine_ls_restrained_S_all 0.739
_refine_ls_R_factor_all 0.0261
_refine_ls_R_factor_gt 0.0227
_refine_ls_shift/su_max 0.001
_refine_ls_shift/su_mean 0.000
_refine_ls_structure_factor_coef Fsqd
_refine_ls_weighting_details 'calc w=1/[\s^2^(Fo^2^)+(0.0264P)^2^+0.0977P] where P=(Fo^2^+2Fc^2^)/3'
_refine_ls_weighting_scheme calc
_refine_ls_wR_factor_gt 0.0583
_refine_ls_wR_factor_ref 0.0605
_reflns_number_gt 1315
_reflns_number_total 1419
_reflns_threshold_expression >2sigma(I)
_cod_data_source_file b603014a.txt
_cod_data_source_block co_lmalic
_cod_depositor_comments
;
The following automatic conversions were performed:
'_symmetry_cell_setting' value 'Orthorhombic' changed to 'orthorhombic'
according to '/home/saulius/struct/CIF-dictionaries/cif_core.dic'
dictionary named 'cif_core.dic' version 2.4.1 from 2010-06-29.

Automatic conversion script
Id: cif_fix_enum 1527 2010-12-29 10:47:43Z saulius 
;
_cod_database_code 7203359

loop_
_symmetry_equiv_pos_as_xyz
'x, y, z'
'-x+1/2, -y, z+1/2'
'x+1/2, -y+1/2, -z'
'-x, y+1/2, -z+1/2'

loop_
_atom_site_label
_atom_site_type_symbol
_atom_site_fract_x
_atom_site_fract_y
_atom_site_fract_z
_atom_site_U_iso_or_equiv
_atom_site_adp_type
_atom_site_occupancy
_atom_site_symmetry_multiplicity
_atom_site_calc_flag
_atom_site_refinement_flags
_atom_site_disorder_assembly
_atom_site_disorder_group
Co Co 0.09368(4) 0.07047(4) 0.88918(3) 0.01528(11) Uani 1 1 d . . .
O4 O -0.0846(3) 0.10241(19) 0.7270(2) 0.0216(4) Uani 1 1 d . . .
O5 O 0.0762(3) -0.15414(19) 0.8249(2) 0.0200(4) Uani 1 1 d . . .
O6 O 0.0730(2) 0.3123(2) 0.9539(2) 0.0205(4) Uani 1 1 d D . .
HO1 H 0.035(4) 0.363(4) 0.881(2) 0.054(9) Uiso 1 1 d D . .
HO2 H 0.004(3) 0.317(4) 1.027(2) 0.054(9) Uiso 1 1 d D . .
O1 O 0.3331(2) 0.1184(2) 0.8028(2) 0.0210(4) Uani 1 1 d . . .
O3 O -0.1186(2) 0.0320(2) 1.0344(2) 0.0242(4) Uani 1 1 d . . .
H3 H -0.2302 0.0720 1.0157 0.029 Uiso 1 1 calc . . .
O2 O 0.2080(2) 0.0030(2) 1.0882(2) 0.0210(4) Uani 1 1 d . . .
C2 C -0.4187(3) 0.0579(3) 0.6615(3) 0.0166(5) Uani 1 1 d . . .
H9 H -0.3645 0.0094 0.7504 0.020 Uiso 1 1 calc . . .
C4 C -0.1546(3) 0.2223(3) 0.6825(3) 0.0162(5) Uani 1 1 d . . .
C1 C 0.1135(3) -0.0588(3) 1.1836(2) 0.0160(5) Uani 1 1 d . . .
C3 C -0.3444(3) 0.2157(3) 0.6451(3) 0.0201(6) Uani 1 1 d . . .
H12A H -0.3614 0.2504 0.5415 0.024 Uiso 1 1 calc . . .
H12B H -0.4080 0.2852 0.7115 0.024 Uiso 1 1 calc . . .

loop_
_atom_site_aniso_label
_atom_site_aniso_U_11
_atom_site_aniso_U_22
_atom_site_aniso_U_33
_atom_site_aniso_U_23
_atom_site_aniso_U_13
_atom_site_aniso_U_12
Co 0.01371(17) 0.01598(17) 0.01614(16) -0.00001(13) -0.00054(13) -0.00032(13)
O4 0.0213(9) 0.0169(9) 0.0266(9) 0.0027(7) -0.0094(8) 0.0004(8)
O5 0.0194(9) 0.0139(8) 0.0266(9) -0.0032(7) -0.0021(8) 0.0039(7)
O6 0.0228(10) 0.0190(9) 0.0196(9) 0.0001(7) -0.0015(8) -0.0014(8)
O1 0.0181(9) 0.0253(10) 0.0196(9) -0.0045(7) 0.0043(7) -0.0058(8)
O3 0.0153(9) 0.0306(10) 0.0267(10) 0.0132(8) 0.0034(8) 0.0062(8)
O2 0.0180(9) 0.0302(10) 0.0148(9) 0.0013(7) -0.0003(7) -0.0018(8)
C2 0.0169(11) 0.0151(11) 0.0178(11) 0.0000(10) -0.0016(9) 0.0004(11)
C4 0.0180(12) 0.0171(12) 0.0134(11) -0.0018(10) -0.0010(10) -0.0008(10)
C1 0.0158(11) 0.0156(11) 0.0167(11) -0.0044(9) -0.0015(9) -0.0016(10)
C3 0.0169(12) 0.0156(11) 0.0278(15) 0.0006(10) -0.0030(10) 0.0007(10)

loop_
_atom_type_symbol
_atom_type_description
_atom_type_scat_dispersion_real
_atom_type_scat_dispersion_imag
_atom_type_scat_source
Co Co 0.3494 0.9721 'International Tables Vol C Tables 4.2.6.8 and 6.1.1.4'
C C 0.0033 0.0016 'International Tables Vol C Tables 4.2.6.8 and 6.1.1.4'
H H 0.0000 0.0000 'International Tables Vol C Tables 4.2.6.8 and 6.1.1.4'
O O 0.0106 0.0060 'International Tables Vol C Tables 4.2.6.8 and 6.1.1.4'

loop_
_geom_angle_atom_site_label_1
_geom_angle_atom_site_label_2
_geom_angle_atom_site_label_3
_geom_angle
_geom_angle_site_symmetry_1
_geom_angle_site_symmetry_3
_geom_angle_publ_flag
O4 Co O1 108.35(8) . . ?
O4 Co O5 83.67(7) . . ?
O1 Co O5 98.75(8) . . ?
O4 Co O2 161.18(8) . . ?
O1 Co O2 89.97(7) . . ?
O5 Co O2 89.48(7) . . ?
O4 Co O3 86.33(8) . . ?
O1 Co O3 164.33(7) . . ?
O5 Co O3 88.07(8) . . ?
O2 Co O3 75.92(7) . . ?
O4 Co O6 90.22(7) . . ?
O1 Co O6 87.96(7) . . ?
O5 Co O6 172.06(8) . . ?
O2 Co O6 94.78(7) . . ?
O3 Co O6 86.49(7) . . ?
C4 O4 Co 129.75(16) . . ?
C4 O5 Co 145.10(18) 4_546 . ?
Co O6 HO1 109(3) . . ?
Co O6 HO2 107(2) . . ?
HO1 O6 HO2 111(3) . . ?
C1 O1 Co 121.94(16) 2_554 . ?
C2 O3 Co 115.15(14) 2_455 . ?
C2 O3 H3 122.4 2_455 . ?
Co O3 H3 122.4 . . ?
C1 O2 Co 117.62(15) . . ?
O3 C2 C3 111.2(2) 2_454 . ?
O3 C2 C1 107.99(19) 2_454 2_454 ?
C3 C2 C1 112.5(2) . 2_454 ?
O3 C2 H9 108.3 2_454 . ?
C3 C2 H9 108.3 . . ?
C1 C2 H9 108.3 2_454 . ?
O5 C4 O4 123.1(2) 4_556 . ?
O5 C4 C3 119.6(2) 4_556 . ?
O4 C4 C3 117.2(2) . . ?
O2 C1 O1 124.8(2) . 2 ?
O2 C1 C2 119.2(2) . 2_455 ?
O1 C1 C2 115.9(2) 2 2_455 ?
C4 C3 C2 112.5(2) . . ?
C4 C3 H12A 109.1 . . ?
C2 C3 H12A 109.1 . . ?
C4 C3 H12B 109.1 . . ?
C2 C3 H12B 109.1 . . ?
H12A C3 H12B 107.8 . . ?

loop_
_geom_bond_atom_site_label_1
_geom_bond_atom_site_label_2
_geom_bond_distance
_geom_bond_site_symmetry_2
_geom_bond_publ_flag
Co O4 2.0290(19) . ?
Co O1 2.0564(18) . ?
Co O5 2.0799(17) . ?
Co O2 2.0841(18) . ?
Co O3 2.1281(18) . ?
Co O6 2.2295(18) . ?
O4 C4 1.259(3) . ?
O5 C4 1.256(3) 4_546 ?
O6 HO1 0.85(3) . ?
O6 HO2 0.85(2) . ?
O1 C1 1.265(3) 2_554 ?
O3 C2 1.423(3) 2_455 ?
O3 H3 0.9500 . ?
O2 C1 1.254(3) . ?
C2 O3 1.423(3) 2_454 ?
C2 C3 1.521(3) . ?
C2 C1 1.524(3) 2_454 ?
C2 H9 1.0000 . ?
C4 O5 1.256(3) 4_556 ?
C4 C3 1.511(4) . ?
C1 O1 1.265(3) 2 ?
C1 C2 1.524(3) 2_455 ?
C3 H12A 0.9900 . ?
C3 H12B 0.9900 . ?
